data_7016363
loop_
_publ_author_name
'Shao, Dan-Dan'
'Niu, Jun-Long'
'Hao, Xin-Qi'
'Gong, Jun-Fang'
'Song, Mao-Ping'

_publ_section_title
;
 Neutral and cationic chiral NCN pincer nickel(ii) complexes with
 1,3-bis(2'-imidazolinyl)benzenes: synthesis and characterization.
;
_journal_issue 35
_journal_name_full 'Dalton transactions (Cambridge, England : 2003)'
_journal_page_first 9012
_journal_page_last 9019
_journal_paper_doi 10.1039/c1dt10329f
_journal_volume 40
_journal_year 2011
_chemical_absolute_configuration S
_chemical_formula_sum 'C40 H37 Cl N4 Ni'
_chemical_formula_weight 667.90
_chemical_name_systematic
;
?
;
_space_group_IT_number 4
_symmetry_cell_setting monoclinic
_symmetry_space_group_name_Hall 'P 2yb'
_symmetry_space_group_name_H-M 'P 1 21 1'
_atom_sites_solution_hydrogens geom
_atom_sites_solution_primary direct
_atom_sites_solution_secondary difmap
_audit_creation_method SHELXL-97
_cell_angle_alpha 90.00
_cell_angle_beta 95.40(3)
_cell_angle_gamma 90.00
_cell_formula_units_Z 2
_cell_length_a 6.5204(13)
_cell_length_b 22.603(5)
_cell_length_c 11.813(2)
_cell_measurement_reflns_used 412
_cell_measurement_temperature 291(2)
_cell_measurement_theta_max 25.1
_cell_measurement_theta_min 2
_cell_volume 1733.3(6)
_computing_cell_refinement raxis
_computing_data_collection raxis
_computing_data_reduction raxis
_computing_molecular_graphics texsan
_computing_publication_material texsan
_computing_structure_refinement 'SHELXL-97 (Sheldrick, 1997)'
_computing_structure_solution 'SHELXS-97 (Sheldrick, 1990)'
_diffrn_ambient_temperature 291(2)
_diffrn_measured_fraction_theta_full 0.962
_diffrn_measured_fraction_theta_max 0.962
_diffrn_measurement_device_type R-AXIS-IV
_diffrn_measurement_method 'Oscillation frames'
_diffrn_radiation_monochromator graphite
_diffrn_radiation_source 'fine-focus sealed tube'
_diffrn_radiation_type MoK\a
_diffrn_radiation_wavelength 0.71073
_diffrn_reflns_av_R_equivalents 0.0185
_diffrn_reflns_av_sigmaI/netI 0.0492
_diffrn_reflns_limit_h_max 8
_diffrn_reflns_limit_h_min 0
_diffrn_reflns_limit_k_max 29
_diffrn_reflns_limit_k_min -29
_diffrn_reflns_limit_l_max 15
_diffrn_reflns_limit_l_min -15
_diffrn_reflns_number 7082
_diffrn_reflns_theta_full 27.53
_diffrn_reflns_theta_max 27.53
_diffrn_reflns_theta_min 1.73
_exptl_absorpt_coefficient_mu 0.670
_exptl_absorpt_correction_T_max 0.8946
_exptl_absorpt_correction_T_min 0.8776
_exptl_absorpt_correction_type multi-scan
_exptl_absorpt_process_details SADABS(2009)
_exptl_crystal_colour RED
_exptl_crystal_density_diffrn 1.280
_exptl_crystal_density_method 'not measured'
_exptl_crystal_description PRISMATIC
_exptl_crystal_F_000 700
_exptl_crystal_size_max 0.20
_exptl_crystal_size_mid 0.18
_exptl_crystal_size_min 0.17
_refine_diff_density_max 0.279
_refine_diff_density_min -0.478
_refine_diff_density_rms 0.048
_refine_ls_abs_structure_details 'Flack H D (1983), Acta Cryst. A39, 876-881'
_refine_ls_abs_structure_Flack 0.481(16)
_refine_ls_extinction_coef 0.0215(14)
_refine_ls_extinction_expression Fc^*^=kFc[1+0.001xFc^2^\l^3^/sin(2\q)]^-1/4^
_refine_ls_extinction_method SHELXL
_refine_ls_goodness_of_fit_ref 1.025
_refine_ls_hydrogen_treatment constr
_refine_ls_matrix_type full
_refine_ls_number_parameters 417
_refine_ls_number_reflns 6777
_refine_ls_number_restraints 1
_refine_ls_restrained_S_all 1.025
_refine_ls_R_factor_all 0.0540
_refine_ls_R_factor_gt 0.0426
_refine_ls_shift/su_max 0.001
_refine_ls_shift/su_mean 0.000
_refine_ls_structure_factor_coef Fsqd
_refine_ls_weighting_details 'calc w=1/[\s^2^(Fo^2^)+(0.0592P)^2^+0.3025P] where P=(Fo^2^+2Fc^2^)/3'
_refine_ls_weighting_scheme calc
_refine_ls_wR_factor_gt 0.1066
_refine_ls_wR_factor_ref 0.1183
_reflns_number_gt 5635
_reflns_number_total 6777
_reflns_threshold_expression >2sigma(I)
_cod_data_source_file c1dt10329f.txt
_cod_data_source_block CCDC-809675
_cod_depositor_comments
;
The following automatic conversions were performed:

'_symmetry_cell_setting' value 'Monoclinic' changed to 'monoclinic'
according to /home/saulius/struct/CIF-dictionaries/cif_core.dic
dictionary named 'cif_core.dic' version 2.4.1 from
2010-06-29.

'_exptl_absorpt_correction_type' value 'Multi-scan'
changed to 'multi-scan' according to
/home/saulius/struct/CIF-dictionaries/cif_core.dic dictionary named
'cif_core.dic' version 2.4.1 from 2010-06-29.

Automatic conversion script
Id: cif_fix_values 1715 2011-07-08 13:25:40Z adriana 
;
_cod_original_sg_symbol_H-M P2(1)
_cod_database_code 7016363

loop_
_symmetry_equiv_pos_as_xyz
'x, y, z'
'-x, y+1/2, -z'

loop_
_atom_site_label
_atom_site_type_symbol
_atom_site_fract_x
_atom_site_fract_y
_atom_site_fract_z
_atom_site_U_iso_or_equiv
_atom_site_adp_type
_atom_site_occupancy
_atom_site_symmetry_multiplicity
_atom_site_calc_flag
_atom_site_refinement_flags
Ni1 Ni 0.83527(6) 0.26647(3) 0.04698(3) 0.04315(13) Uani 1 1 d .
Cl1 Cl 0.8715(2) 0.22852(6) 0.22150(9) 0.0753(4) Uani 1 1 d .
N1 N 1.0590(4) 0.22570(14) -0.0124(3) 0.0474(7) Uani 1 1 d .
N2 N 1.2513(5) 0.20928(15) -0.1575(3) 0.0499(7) Uani 1 1 d .
N3 N 0.6018(5) 0.31678(15) 0.0611(2) 0.0475(7) Uani 1 1 d .
N4 N 0.3714(5) 0.38227(16) -0.0173(3) 0.0533(8) Uani 1 1 d .
C1 C 0.8069(5) 0.29721(17) -0.0975(3) 0.0454(8) Uani 1 1 d .
C2 C 0.9439(5) 0.27909(17) -0.1770(3) 0.0467(10) Uani 1 1 d .
C3 C 0.9242(6) 0.3029(2) -0.2866(3) 0.0635(11) Uani 1 1 d .
H3A H 1.0177 0.2930 -0.3383 0.076 Uiso 1 1 calc R
C4 C 0.7627(7) 0.3415(3) -0.3171(3) 0.0736(14) Uani 1 1 d .
H4A H 0.7466 0.3564 -0.3909 0.088 Uiso 1 1 calc R
C5 C 0.6238(7) 0.3588(2) -0.2403(3) 0.0632(11) Uani 1 1 d .
H5A H 0.5151 0.3841 -0.2630 0.076 Uiso 1 1 calc R
C6 C 0.6506(6) 0.33748(18) -0.1288(3) 0.0507(9) Uani 1 1 d .
C7 C 0.5354(6) 0.34785(17) -0.0293(3) 0.0480(8) Uani 1 1 d .
C8 C 0.3016(7) 0.3714(2) 0.0950(4) 0.0647(12) Uani 1 1 d .
H8A H 0.1683 0.3520 0.0887 0.078 Uiso 1 1 calc R
H8B H 0.2920 0.4081 0.1368 0.078 Uiso 1 1 calc R
C9 C 0.4693(6) 0.33079(17) 0.1535(3) 0.0480(8) Uani 1 1 d .
H9A H 0.4055 0.2943 0.1781 0.058 Uiso 1 1 calc R
C10 C 1.0886(5) 0.23678(17) -0.1199(3) 0.0440(7) Uani 1 1 d .
C11 C 1.3681(6) 0.1802(2) -0.0593(4) 0.0571(10) Uani 1 1 d .
H11A H 1.4927 0.2019 -0.0348 0.069 Uiso 1 1 calc R
H11B H 1.4040 0.1398 -0.0773 0.069 Uiso 1 1 calc R
C12 C 1.2131(6) 0.18183(19) 0.0323(4) 0.0533(9) Uani 1 1 d .
H12A H 1.2833 0.1965 0.1038 0.064 Uiso 1 1 calc R
C13 C 1.1160(7) 0.1209(2) 0.0534(4) 0.0636(11) Uani 1 1 d .
H13A H 1.2193 0.0964 0.0951 0.076 Uiso 1 1 calc R
H13B H 1.0049 0.1266 0.1015 0.076 Uiso 1 1 calc R
C14 C 1.0324(7) 0.08800(18) -0.0519(4) 0.0611(11) Uani 1 1 d .
C15 C 1.1441(11) 0.0448(2) -0.1008(6) 0.0982(19) Uani 1 1 d .
H15A H 1.2754 0.0354 -0.0681 0.118 Uiso 1 1 calc R
C16 C 1.0644(15) 0.0149(3) -0.1982(7) 0.119(3) Uani 1 1 d .
H16A H 1.1436 -0.0132 -0.2318 0.142 Uiso 1 1 calc R
C17 C 0.8707(14) 0.0271(3) -0.2437(7) 0.115(2) Uani 1 1 d .
H17A H 0.8142 0.0057 -0.3063 0.138 Uiso 1 1 calc R
C18 C 0.7589(11) 0.0698(4) -0.1992(8) 0.130(3) Uani 1 1 d .
H18A H 0.6282 0.0790 -0.2330 0.155 Uiso 1 1 calc R
C19 C 0.8390(8) 0.0998(3) -0.1034(6) 0.099(2) Uani 1 1 d .
H19A H 0.7597 0.1289 -0.0728 0.118 Uiso 1 1 calc R
C20 C 0.5917(7) 0.3590(2) 0.2539(4) 0.0693(12) Uani 1 1 d .
H20A H 0.6631 0.3933 0.2274 0.083 Uiso 1 1 calc R
H20B H 0.6953 0.3311 0.2847 0.083 Uiso 1 1 calc R
C21 C 0.4656(8) 0.3784(2) 0.3488(3) 0.0619(11) Uani 1 1 d .
C22 C 0.5264(10) 0.4256(3) 0.4176(4) 0.0830(15) Uani 1 1 d .
H22A H 0.6474 0.4457 0.4064 0.100 Uiso 1 1 calc R
C23 C 0.4084(12) 0.4437(3) 0.5042(5) 0.099(2) Uani 1 1 d .
H23A H 0.4514 0.4760 0.5491 0.119 Uiso 1 1 calc R
C24 C 0.2350(13) 0.4156(4) 0.5235(5) 0.103(2) Uani 1 1 d .
H24A H 0.1604 0.4277 0.5828 0.124 Uiso 1 1 calc R
C25 C 0.1674(11) 0.3693(4) 0.4567(5) 0.109(2) Uani 1 1 d .
H25A H 0.0457 0.3500 0.4693 0.131 Uiso 1 1 calc R
C26 C 0.2819(10) 0.3510(3) 0.3692(4) 0.0852(16) Uani 1 1 d .
H26A H 0.2341 0.3195 0.3233 0.102 Uiso 1 1 calc R
C27 C 1.2891(5) 0.19873(18) -0.2724(3) 0.0476(8) Uani 1 1 d .
C28 C 1.1316(7) 0.1788(3) -0.3501(4) 0.0841(17) Uani 1 1 d .
H28A H 1.0027 0.1705 -0.3264 0.101 Uiso 1 1 calc R
C29 C 1.1665(8) 0.1712(3) -0.4636(5) 0.090(2) Uani 1 1 d .
H29A H 1.0583 0.1595 -0.5157 0.108 Uiso 1 1 calc R
C30 C 1.3578(6) 0.1806(2) -0.5003(4) 0.0608(11) Uani 1 1 d .
C31 C 1.5098(7) 0.1993(3) -0.4221(4) 0.0866(17) Uani 1 1 d .
H31A H 1.6408 0.2058 -0.4445 0.104 Uiso 1 1 calc R
C32 C 1.4746(6) 0.2088(3) -0.3088(4) 0.0774(16) Uani 1 1 d .
H32A H 1.5815 0.2223 -0.2577 0.093 Uiso 1 1 calc R
C33 C 1.3980(9) 0.1722(3) -0.6230(5) 0.0888(19) Uani 1 1 d .
H33A H 1.5398 0.1808 -0.6317 0.133 Uiso 1 1 calc R
H33B H 1.3113 0.1984 -0.6702 0.133 Uiso 1 1 calc R
H33C H 1.3685 0.1320 -0.6452 0.133 Uiso 1 1 calc R
C34 C 0.3041(6) 0.43018(16) -0.0884(3) 0.0462(8) Uani 1 1 d .
C35 C 0.4403(7) 0.4727(2) -0.1214(4) 0.0663(11) Uani 1 1 d .
H35A H 0.5781 0.4714 -0.0930 0.080 Uiso 1 1 calc R
C36 C 0.3721(9) 0.5165(2) -0.1957(4) 0.0737(13) Uani 1 1 d .
H36A H 0.4667 0.5439 -0.2182 0.088 Uiso 1 1 calc R
C37 C 0.1689(8) 0.52160(19) -0.2384(4) 0.0612(11) Uani 1 1 d .
C38 C 0.0331(7) 0.4807(2) -0.2022(5) 0.0703(12) Uani 1 1 d .
H38A H -0.1058 0.4836 -0.2278 0.084 Uiso 1 1 calc R
C39 C 0.0987(6) 0.4352(2) -0.1284(4) 0.0632(11) Uani 1 1 d .
H39A H 0.0038 0.4079 -0.1057 0.076 Uiso 1 1 calc R
C40 C 0.0954(11) 0.5682(3) -0.3251(5) 0.0964(19) Uani 1 1 d .
H40D H 0.2091 0.5929 -0.3406 0.145 Uiso 1 1 calc R
H40A H -0.0095 0.5919 -0.2956 0.145 Uiso 1 1 calc R
H40B H 0.0401 0.5492 -0.3941 0.145 Uiso 1 1 calc R

loop_
_atom_site_aniso_label
_atom_site_aniso_U_11
_atom_site_aniso_U_22
_atom_site_aniso_U_33
_atom_site_aniso_U_23
_atom_site_aniso_U_13
_atom_site_aniso_U_12
Ni1 0.0488(2) 0.0490(2) 0.03265(19) -0.0006(2) 0.00888(14) 0.0047(2)
Cl1 0.1038(9) 0.0829(8) 0.0421(5) 0.0162(5) 0.0219(5) 0.0325(7)
N1 0.0504(17) 0.0512(17) 0.0412(16) -0.0030(14) 0.0078(13) 0.0022(13)
N2 0.0433(15) 0.066(2) 0.0414(17) -0.0056(14) 0.0114(12) 0.0057(13)
N3 0.0534(17) 0.0556(18) 0.0353(15) -0.0004(13) 0.0141(12) 0.0046(14)
N4 0.0510(17) 0.063(2) 0.0479(19) 0.0073(16) 0.0143(14) 0.0143(15)
C1 0.0420(18) 0.055(2) 0.0399(18) -0.0046(16) 0.0071(14) 0.0089(15)
C2 0.0426(16) 0.066(3) 0.0327(15) -0.0009(15) 0.0086(12) 0.0044(15)
C3 0.055(2) 0.094(3) 0.044(2) 0.006(2) 0.0140(16) 0.018(2)
C4 0.080(3) 0.110(4) 0.033(2) 0.014(2) 0.0169(19) 0.027(3)
C5 0.064(3) 0.090(3) 0.036(2) 0.010(2) 0.0075(17) 0.024(2)
C6 0.054(2) 0.066(2) 0.0327(17) -0.0018(16) 0.0072(15) 0.0075(17)
C7 0.052(2) 0.051(2) 0.0424(19) 0.0013(16) 0.0088(15) 0.0062(16)
C8 0.073(3) 0.074(3) 0.051(2) 0.004(2) 0.030(2) 0.018(2)
C9 0.055(2) 0.053(2) 0.0386(19) -0.0030(15) 0.0166(15) 0.0053(16)
C10 0.0424(18) 0.053(2) 0.0380(17) -0.0092(15) 0.0100(13) -0.0003(14)
C11 0.051(2) 0.068(3) 0.052(2) -0.005(2) 0.0031(18) 0.0070(19)
C12 0.052(2) 0.060(2) 0.047(2) -0.0030(18) 0.0045(16) 0.0108(17)
C13 0.077(3) 0.058(2) 0.060(3) 0.009(2) 0.025(2) 0.014(2)
C14 0.072(3) 0.046(2) 0.069(3) -0.0031(19) 0.021(2) 0.0032(18)
C15 0.130(5) 0.069(3) 0.095(4) -0.013(3) 0.006(3) 0.041(3)
C16 0.172(8) 0.073(4) 0.113(6) -0.030(4) 0.025(5) 0.026(5)
C17 0.140(6) 0.081(4) 0.123(6) -0.026(4) 0.004(5) -0.026(4)
C18 0.087(4) 0.121(6) 0.174(8) -0.045(6) -0.021(5) -0.022(4)
C19 0.058(3) 0.091(4) 0.146(6) -0.045(4) 0.004(3) 0.000(3)
C20 0.073(3) 0.081(3) 0.054(3) -0.022(2) 0.012(2) -0.002(2)
C21 0.080(3) 0.070(3) 0.038(2) -0.0019(19) 0.0131(19) 0.022(2)
C22 0.115(4) 0.080(3) 0.053(3) -0.011(3) 0.002(3) 0.018(3)
C23 0.154(6) 0.092(4) 0.051(3) -0.019(3) 0.009(3) 0.044(4)
C24 0.147(6) 0.117(5) 0.050(3) -0.004(3) 0.030(3) 0.042(5)
C25 0.129(6) 0.131(6) 0.078(4) 0.003(4) 0.062(4) 0.020(4)
C26 0.114(4) 0.092(4) 0.055(3) -0.007(3) 0.041(3) 0.003(3)
C27 0.0419(18) 0.058(2) 0.044(2) -0.0104(17) 0.0120(14) 0.0000(15)
C28 0.061(3) 0.124(5) 0.071(3) -0.042(3) 0.026(2) -0.036(3)
C29 0.061(3) 0.147(6) 0.066(3) -0.050(3) 0.026(2) -0.033(3)
C30 0.052(2) 0.079(3) 0.053(2) -0.018(2) 0.0135(18) 0.0038(19)
C31 0.053(2) 0.146(5) 0.065(3) -0.018(3) 0.026(2) -0.016(3)
C32 0.038(2) 0.145(5) 0.051(2) -0.025(3) 0.0136(17) -0.021(2)
C33 0.084(4) 0.133(5) 0.053(3) -0.011(3) 0.024(3) 0.001(3)
C34 0.0524(19) 0.045(2) 0.0422(19) -0.0032(15) 0.0098(15) 0.0023(14)
C35 0.068(3) 0.068(3) 0.061(3) 0.001(2) -0.003(2) -0.018(2)
C36 0.097(4) 0.060(3) 0.063(3) 0.007(2) 0.004(2) -0.021(2)
C37 0.086(3) 0.045(2) 0.054(2) -0.0025(18) 0.013(2) 0.011(2)
C38 0.058(2) 0.076(3) 0.078(3) 0.012(3) 0.012(2) 0.020(2)
C39 0.051(2) 0.062(3) 0.077(3) 0.015(2) 0.010(2) 0.0058(18)
C40 0.159(6) 0.061(3) 0.071(3) 0.011(3) 0.021(3) 0.030(3)

loop_
_atom_type_symbol
_atom_type_description
_atom_type_scat_dispersion_real
_atom_type_scat_dispersion_imag
_atom_type_scat_source
C C 0.0033 0.0016 'International Tables Vol C Tables 4.2.6.8 and 6.1.1.4'
H H 0.0000 0.0000 'International Tables Vol C Tables 4.2.6.8 and 6.1.1.4'
N N 0.0061 0.0033 'International Tables Vol C Tables 4.2.6.8 and 6.1.1.4'
Cl Cl 0.1484 0.1585 'International Tables Vol C Tables 4.2.6.8 and 6.1.1.4'
Ni Ni 0.3393 1.1124 'International Tables Vol C Tables 4.2.6.8 and 6.1.1.4'

loop_
_geom_angle_atom_site_label_1
_geom_angle_atom_site_label_2
_geom_angle_atom_site_label_3
_geom_angle
C1 Ni1 N1 81.65(14)
C1 Ni1 N3 81.10(14)
N1 Ni1 N3 162.75(12)
C1 Ni1 Cl1 179.45(12)
N1 Ni1 Cl1 97.83(10)
N3 Ni1 Cl1 99.42(10)
C10 N1 C12 108.4(3)
C10 N1 Ni1 116.4(3)
C12 N1 Ni1 135.2(2)
C10 N2 C27 127.4(3)
C10 N2 C11 108.1(3)
C27 N2 C11 123.4(3)
C7 N3 C9 108.2(3)
C7 N3 Ni1 116.6(2)
C9 N3 Ni1 135.2(2)
C7 N4 C34 126.0(3)
C7 N4 C8 108.5(3)
C34 N4 C8 124.1(3)
C6 C1 C2 120.4(3)
C6 C1 Ni1 120.1(3)
C2 C1 Ni1 119.5(3)
C3 C2 C1 119.6(3)
C3 C2 C10 132.7(3)
C1 C2 C10 107.7(3)
C4 C3 C2 119.0(3)
C4 C3 H3A 120.5
C2 C3 H3A 120.5
C3 C4 C5 121.9(4)
C3 C4 H4A 119.0
C5 C4 H4A 119.0
C4 C5 C6 119.0(4)
C4 C5 H5A 120.5
C6 C5 H5A 120.5
C1 C6 C5 120.0(3)
C1 C6 C7 108.0(3)
C5 C6 C7 132.0(3)
N3 C7 N4 115.4(3)
N3 C7 C6 114.1(3)
N4 C7 C6 130.4(3)
N4 C8 C9 103.8(3)
N4 C8 H8A 111.0
C9 C8 H8A 111.0
N4 C8 H8B 111.0
C9 C8 H8B 111.0
H8A C8 H8B 109.0
N3 C9 C20 111.5(3)
N3 C9 C8 103.6(3)
C20 C9 C8 113.6(4)
N3 C9 H9A 109.3
C20 C9 H9A 109.3
C8 C9 H9A 109.3
N1 C10 N2 114.9(3)
N1 C10 C2 114.8(3)
N2 C10 C2 130.3(3)
N2 C11 C12 102.4(3)
N2 C11 H11A 111.3
C12 C11 H11A 111.3
N2 C11 H11B 111.3
C12 C11 H11B 111.3
H11A C11 H11B 109.2
N1 C12 C13 112.4(3)
N1 C12 C11 103.5(3)
C13 C12 C11 113.3(3)
N1 C12 H12A 109.2
C13 C12 H12A 109.2
C11 C12 H12A 109.2
C14 C13 C12 115.4(4)
C14 C13 H13A 108.4
C12 C13 H13A 108.4
C14 C13 H13B 108.4
C12 C13 H13B 108.4
H13A C13 H13B 107.5
C19 C14 C15 116.9(5)
C19 C14 C13 121.0(4)
C15 C14 C13 122.1(5)
C14 C15 C16 121.3(6)
C14 C15 H15A 119.3
C16 C15 H15A 119.3
C17 C16 C15 119.4(6)
C17 C16 H16A 120.3
C15 C16 H16A 120.3
C18 C17 C16 120.7(7)
C18 C17 H17A 119.7
C16 C17 H17A 119.7
C17 C18 C19 119.8(7)
C17 C18 H18A 120.1
C19 C18 H18A 120.1
C14 C19 C18 121.9(6)
C14 C19 H19A 119.0
C18 C19 H19A 119.0
C9 C20 C21 114.9(4)
C9 C20 H20A 108.6
C21 C20 H20A 108.6
C9 C20 H20B 108.6
C21 C20 H20B 108.6
H20A C20 H20B 107.5
C22 C21 C26 116.6(4)
C22 C21 C20 121.0(5)
C26 C21 C20 122.4(4)
C21 C22 C23 120.7(6)
C21 C22 H22A 119.6
C23 C22 H22A 119.6
C24 C23 C22 121.3(6)
C24 C23 H23A 119.4
C22 C23 H23A 119.4
C23 C24 C25 120.0(5)
C23 C24 H24A 120.0
C25 C24 H24A 120.0
C24 C25 C26 119.5(7)
C24 C25 H25A 120.3
C26 C25 H25A 120.3
C21 C26 C25 121.8(6)
C21 C26 H26A 119.1
C25 C26 H26A 119.1
C32 C27 C28 118.5(4)
C32 C27 N2 121.3(4)
C28 C27 N2 120.2(3)
C27 C28 C29 120.0(4)
C27 C28 H28A 120.0
C29 C28 H28A 120.0
C30 C29 C28 121.3(5)
C30 C29 H29A 119.3
C28 C29 H29A 119.3
C31 C30 C29 117.4(4)
C31 C30 C33 120.8(4)
C29 C30 C33 121.9(4)
C30 C31 C32 121.7(4)
C30 C31 H31A 119.2
C32 C31 H31A 119.2
C27 C32 C31 121.1(4)
C27 C32 H32A 119.5
C31 C32 H32A 119.5
C30 C33 H33A 109.5
C30 C33 H33B 109.5
H33A C33 H33B 109.5
C30 C33 H33C 109.5
H33A C33 H33C 109.5
H33B C33 H33C 109.5
C39 C34 C35 118.2(4)
C39 C34 N4 120.1(3)
C35 C34 N4 121.7(4)
C36 C35 C34 120.2(4)
C36 C35 H35A 119.9
C34 C35 H35A 119.9
C35 C36 C37 122.6(4)
C35 C36 H36A 118.7
C37 C36 H36A 118.7
C38 C37 C36 117.0(4)
C38 C37 C40 120.4(5)
C36 C37 C40 122.6(5)
C37 C38 C39 121.6(4)
C37 C38 H38A 119.2
C39 C38 H38A 119.2
C34 C39 C38 120.4(4)
C34 C39 H39A 119.8
C38 C39 H39A 119.8
C37 C40 H40D 109.5
C37 C40 H40A 109.5
H40D C40 H40A 109.5
C37 C40 H40B 109.5
H40D C40 H40B 109.5
H40A C40 H40B 109.5

loop_
_geom_bond_atom_site_label_1
_geom_bond_atom_site_label_2
_geom_bond_distance
Ni1 C1 1.836(4)
Ni1 N1 1.914(3)
Ni1 N3 1.920(3)
Ni1 Cl1 2.2249(11)
N1 C10 1.325(4)
N1 C12 1.474(5)
N2 C10 1.341(4)
N2 C27 1.422(5)
N2 C11 1.481(5)
N3 C7 1.317(5)
N3 C9 1.488(4)
N4 C7 1.340(5)
N4 C34 1.414(5)
N4 C8 1.464(5)
C1 C6 1.390(5)
C1 C2 1.416(4)
C2 C3 1.397(5)
C2 C10 1.463(5)
C3 C4 1.389(6)
C3 H3A 0.9300
C4 C5 1.397(5)
C4 H4A 0.9300
C5 C6 1.398(5)
C5 H5A 0.9300
C6 C7 1.472(5)
C8 C9 1.541(6)
C8 H8A 0.9700
C8 H8B 0.9700
C9 C20 1.508(6)
C9 H9A 0.9800
C11 C12 1.549(6)
C11 H11A 0.9700
C11 H11B 0.9700
C12 C13 1.545(6)
C12 H12A 0.9800
C13 C14 1.507(7)
C13 H13A 0.9700
C13 H13B 0.9700
C14 C19 1.374(7)
C14 C15 1.377(6)
C15 C16 1.393(10)
C15 H15A 0.9300
C16 C17 1.353(11)
C16 H16A 0.9300
C17 C18 1.346(11)
C17 H17A 0.9300
C18 C19 1.379(10)
C18 H18A 0.9300
C19 H19A 0.9300
C20 C21 1.516(5)
C20 H20A 0.9700
C20 H20B 0.9700
C21 C22 1.377(7)
C21 C26 1.390(8)
C22 C23 1.397(7)
C22 H22A 0.9300
C23 C24 1.335(10)
C23 H23A 0.9300
C24 C25 1.359(11)
C24 H24A 0.9300
C25 C26 1.394(6)
C25 H25A 0.9300
C26 H26A 0.9300
C27 C32 1.340(5)
C27 C28 1.387(6)
C28 C29 1.392(7)
C28 H28A 0.9300
C29 C30 1.375(6)
C29 H29A 0.9300
C30 C31 1.357(7)
C30 C33 1.510(6)
C31 C32 1.396(6)
C31 H31A 0.9300
C32 H32A 0.9300
C33 H33A 0.9600
C33 H33B 0.9600
C33 H33C 0.9600
C34 C39 1.383(5)
C34 C35 1.389(6)
C35 C36 1.369(7)
C35 H35A 0.9300
C36 C37 1.378(7)
C36 H36A 0.9300
C37 C38 1.376(7)
C37 C40 1.515(7)
C38 C39 1.390(6)
C38 H38A 0.9300
C39 H39A 0.9300
C40 H40D 0.9600
C40 H40A 0.9600
C40 H40B 0.9600

loop_
_geom_torsion_atom_site_label_1
_geom_torsion_atom_site_label_2
_geom_torsion_atom_site_label_3
_geom_torsion_atom_site_label_4
_geom_torsion
C1 Ni1 N1 C10 -0.2(3)
N3 Ni1 N1 C10 0.2(6)
Cl1 Ni1 N1 C10 179.6(3)
C1 Ni1 N1 C12 -178.7(4)
N3 Ni1 N1 C12 -178.2(4)
Cl1 Ni1 N1 C12 1.1(4)
C1 Ni1 N3 C7 -0.7(3)
N1 Ni1 N3 C7 -1.2(7)
Cl1 Ni1 N3 C7 179.4(3)
C1 Ni1 N3 C9 179.7(4)
N1 Ni1 N3 C9 179.2(4)
Cl1 Ni1 N3 C9 -0.1(4)
N1 Ni1 C1 C6 179.6(3)
N3 Ni1 C1 C6 -0.2(3)
Cl1 Ni1 C1 C6 162(37)
N1 Ni1 C1 C2 0.3(3)
N3 Ni1 C1 C2 -179.5(3)
Cl1 Ni1 C1 C2 -17(15)
C6 C1 C2 C3 1.4(6)
Ni1 C1 C2 C3 -179.3(3)
C6 C1 C2 C10 -179.6(3)
Ni1 C1 C2 C10 -0.3(4)
C1 C2 C3 C4 -3.5(7)
C10 C2 C3 C4 177.8(5)
C2 C3 C4 C5 2.2(8)
C3 C4 C5 C6 1.3(8)
C2 C1 C6 C5 2.1(6)
Ni1 C1 C6 C5 -177.2(3)
C2 C1 C6 C7 -179.7(3)
Ni1 C1 C6 C7 1.0(4)
C4 C5 C6 C1 -3.5(7)
C4 C5 C6 C7 178.9(5)
C9 N3 C7 N4 -0.8(5)
Ni1 N3 C7 N4 179.6(3)
C9 N3 C7 C6 -178.9(3)
Ni1 N3 C7 C6 1.4(4)
C34 N4 C7 N3 162.6(4)
C8 N4 C7 N3 -4.4(5)
C34 N4 C7 C6 -19.6(7)
C8 N4 C7 C6 173.4(4)
C1 C6 C7 N3 -1.5(5)
C5 C6 C7 N3 176.3(5)
C1 C6 C7 N4 -179.3(4)
C5 C6 C7 N4 -1.4(8)
C7 N4 C8 C9 7.2(5)
C34 N4 C8 C9 -160.1(4)
C7 N3 C9 C20 -117.4(4)
Ni1 N3 C9 C20 62.2(5)
C7 N3 C9 C8 5.2(4)
Ni1 N3 C9 C8 -175.2(3)
N4 C8 C9 N3 -7.3(4)
N4 C8 C9 C20 113.9(4)
C12 N1 C10 N2 -3.6(4)
Ni1 N1 C10 N2 177.5(3)
C12 N1 C10 C2 179.0(3)
Ni1 N1 C10 C2 0.1(4)
C27 N2 C10 N1 160.8(4)
C11 N2 C10 N1 -7.6(5)
C27 N2 C10 C2 -22.3(6)
C11 N2 C10 C2 169.3(4)
C3 C2 C10 N1 178.9(4)
C1 C2 C10 N1 0.1(4)
C3 C2 C10 N2 1.9(7)
C1 C2 C10 N2 -176.8(4)
C10 N2 C11 C12 14.6(4)
C27 N2 C11 C12 -154.4(4)
C10 N1 C12 C13 -110.1(4)
Ni1 N1 C12 C13 68.5(5)
C10 N1 C12 C11 12.5(4)
Ni1 N1 C12 C11 -168.9(3)
N2 C11 C12 N1 -15.9(4)
N2 C11 C12 C13 106.1(4)
N1 C12 C13 C14 68.3(4)
C11 C12 C13 C14 -48.6(5)
C12 C13 C14 C19 -83.1(6)
C12 C13 C14 C15 97.1(6)
C19 C14 C15 C16 0.3(10)
C13 C14 C15 C16 -179.9(6)
C14 C15 C16 C17 -2.2(12)
C15 C16 C17 C18 3.4(13)
C16 C17 C18 C19 -2.8(14)
C15 C14 C19 C18 0.4(10)
C13 C14 C19 C18 -179.4(7)
C17 C18 C19 C14 0.8(13)
N3 C9 C20 C21 176.1(4)
C8 C9 C20 C21 59.5(5)
C9 C20 C21 C22 -150.7(5)
C9 C20 C21 C26 27.7(7)
C26 C21 C22 C23 0.8(8)
C20 C21 C22 C23 179.3(5)
C21 C22 C23 C24 0.7(9)
C22 C23 C24 C25 -1.6(10)
C23 C24 C25 C26 0.9(11)
C22 C21 C26 C25 -1.5(9)
C20 C21 C26 C25 -180.0(6)
C24 C25 C26 C21 0.7(10)
C10 N2 C27 C32 134.7(5)
C11 N2 C27 C32 -58.5(6)
C10 N2 C27 C28 -43.9(7)
C11 N2 C27 C28 122.9(5)
C32 C27 C28 C29 -1.7(9)
N2 C27 C28 C29 177.0(5)
C27 C28 C29 C30 2.8(10)
C28 C29 C30 C31 -1.8(10)
C28 C29 C30 C33 179.6(6)
C29 C30 C31 C32 -0.2(9)
C33 C30 C31 C32 178.4(6)
C28 C27 C32 C31 -0.3(9)
N2 C27 C32 C31 -179.0(5)
C30 C31 C32 C27 1.3(10)
C7 N4 C34 C39 132.6(4)
C8 N4 C34 C39 -62.4(6)
C7 N4 C34 C35 -46.4(6)
C8 N4 C34 C35 118.6(5)
C39 C34 C35 C36 -2.9(7)
N4 C34 C35 C36 176.1(4)
C34 C35 C36 C37 1.7(8)
C35 C36 C37 C38 0.7(7)
C35 C36 C37 C40 -176.9(5)
C36 C37 C38 C39 -1.8(7)
C40 C37 C38 C39 175.8(5)
C35 C34 C39 C38 1.8(7)
N4 C34 C39 C38 -177.2(4)
C37 C38 C39 C34 0.5(8)
